data_1556852
loop_
_publ_author_name
'Lee, Eunji'
'Ju, Huiyeong'
'Park, In-Hyeok'
'Park, Sunhong'
'Ikeda, Mari'
'Habata, Yoichi'
'Lee, Shim Sung'

_publ_section_title
;
 Mechanistic insights into heavy metal ion sensing by
 NOS<sub>2</sub>-macrocyclic fluorosensors via the structure-function
 relationship: influences of fluorophores, solvents and anions.
;
_journal_issue 5
_journal_name_full 'The Analyst'
_journal_page_first 1667
_journal_page_last 1676
_journal_paper_doi 10.1039/c9an02466b
_journal_volume 145
_journal_year 2020
_chemical_formula_moiety 'C21 H24 N2 O S3'
_chemical_formula_sum 'C21 H24 N2 O S3'
_chemical_formula_weight 416.60
_space_group_crystal_system triclinic
_space_group_IT_number 2
_space_group_name_Hall '-P 1'
_space_group_name_H-M_alt 'P -1'
_atom_sites_solution_hydrogens geom
_audit_creation_method SHELXL-2014/7
_cell_angle_alpha 79.476(4)
_cell_angle_beta 69.652(4)
_cell_angle_gamma 70.613(3)
_cell_formula_units_Z 4
_cell_length_a 11.4995(19)
_cell_length_b 13.626(2)
_cell_length_c 14.631(3)
_cell_measurement_reflns_used 2027
_cell_measurement_temperature 173(2)
_cell_measurement_theta_max 22.42
_cell_measurement_theta_min 2.82
_cell_volume 2021.8(6)
_computing_cell_refinement 'Bruker SMART'
_computing_data_collection 'Bruker SMART'
_computing_data_reduction 'Bruker SAINT'
_computing_molecular_graphics 'Bruker SHELXTL'
_computing_publication_material 'Bruker SHELXTL'
_computing_structure_refinement 'SHELXL-2014/7 (Sheldrick, 2014)'
_computing_structure_solution 'Bruker SHELXTL'
_diffrn_ambient_temperature 173(2)
_diffrn_measured_fraction_theta_full 0.987
_diffrn_measured_fraction_theta_max 0.983
_diffrn_measurement_device_type 'CCD area detector'
_diffrn_measurement_method 'phi and omega scans'
_diffrn_radiation_type MoK\a
_diffrn_radiation_wavelength 0.71073
_diffrn_reflns_av_R_equivalents 0.0709
_diffrn_reflns_av_unetI/netI 0.1709
_diffrn_reflns_Laue_measured_fraction_full 0.987
_diffrn_reflns_Laue_measured_fraction_max 0.983
_diffrn_reflns_limit_h_max 14
_diffrn_reflns_limit_h_min -13
_diffrn_reflns_limit_k_max 16
_diffrn_reflns_limit_k_min -16
_diffrn_reflns_limit_l_max 16
_diffrn_reflns_limit_l_min -18
_diffrn_reflns_number 11637
_diffrn_reflns_point_group_measured_fraction_full 0.987
_diffrn_reflns_point_group_measured_fraction_max 0.983
_diffrn_reflns_theta_full 25.242
_diffrn_reflns_theta_max 26.000
_diffrn_reflns_theta_min 1.489
_exptl_absorpt_coefficient_mu 0.381
_exptl_absorpt_correction_type multi-scan
_exptl_absorpt_process_details SADABS
_exptl_crystal_colour colorless
_exptl_crystal_density_diffrn 1.369
_exptl_crystal_description plate
_exptl_crystal_F_000 880
_exptl_crystal_size_max 0.400
_exptl_crystal_size_mid 0.400
_exptl_crystal_size_min 0.050
_exptl_transmission_factor_max 0.7457
_exptl_transmission_factor_min 0.3851
_refine_diff_density_max 0.937
_refine_diff_density_min -0.958
_refine_diff_density_rms 0.121
_refine_ls_extinction_method none
_refine_ls_goodness_of_fit_ref 1.054
_refine_ls_hydrogen_treatment constr
_refine_ls_matrix_type full
_refine_ls_number_parameters 506
_refine_ls_number_reflns 7804
_refine_ls_number_restraints 33
_refine_ls_restrained_S_all 1.066
_refine_ls_R_factor_all 0.1852
_refine_ls_R_factor_gt 0.1091
_refine_ls_shift/su_max 0.000
_refine_ls_shift/su_mean 0.000
_refine_ls_structure_factor_coef Fsqd
_refine_ls_weighting_details 'w=1/[\s^2^(Fo^2^)+(0.0998P)^2^+7.7196P] where P=(Fo^2^+2Fc^2^)/3'
_refine_ls_weighting_scheme calc
_refine_ls_wR_factor_gt 0.2266
_refine_ls_wR_factor_ref 0.2666
_reflns_Friedel_coverage 0.000
_reflns_number_gt 4449
_reflns_number_total 7804
_reflns_threshold_expression 'I > 2\s(I)'
_cod_data_source_file c9an02466b1.cif
_cod_data_source_block L2
_cod_depositor_comments
;
Adding full bibliography for 1556851--1556856.cif.

2022-11-30
Z value and formula fixed to values more according to usual
chemical conventions.                 miguel
;
_cod_original_formula_sum 'C42 H48 N4 O2 S6'
_cod_original_formula_weight 833.20
_cod_original_formula_moiety 'C42 H48 N4 O2 S6'
_cod_original_formula_units_Z 2
_cod_original_cell_volume 2021.7(6)
_cod_database_code 1556852
_shelx_shelxl_version_number 2014/7
_shelx_space_group_comment
; 
The symmetry employed for this shelxl refinement is uniquely defined 
by the following loop, which should always be used as a source of 
symmetry information in preference to the above space-group names. 
They are only intended as comments. 
;
_shelx_estimated_absorpt_t_min 0.863
_shelx_estimated_absorpt_t_max 0.981

loop_
_space_group_symop_operation_xyz
'x, y, z'
'-x, -y, -z'

loop_
_atom_site_label
_atom_site_type_symbol
_atom_site_fract_x
_atom_site_fract_y
_atom_site_fract_z
_atom_site_U_iso_or_equiv
_atom_site_adp_type
_atom_site_occupancy
_atom_site_site_symmetry_order
_atom_site_calc_flag
_atom_site_refinement_flags_posn
_atom_site_refinement_flags_adp
_atom_site_refinement_flags_occupancy
_atom_site_disorder_assembly
_atom_site_disorder_group
O1 O 0.8913(5) 0.0702(4) 0.3742(4) 0.0237(12) Uani 1 1 d . . . . .
O2 O 1.6755(5) -0.5030(4) -0.3990(4) 0.0262(13) Uani 1 1 d . . . . .
N1 N 1.2019(5) -0.1024(4) 0.1936(5) 0.0192(14) Uani 1 1 d . . . . .
N2 N 1.6781(5) -0.3827(5) -0.1342(4) 0.0202(14) Uani 1 1 d . . . . .
N3 N 1.3750(6) -0.3868(5) -0.1840(5) 0.0262(16) Uani 1 1 d . . . . .
S1 S 0.96991(19) -0.18340(16) 0.39007(14) 0.0241(5) Uani 1 1 d . . . . .
S2 S 1.14958(19) 0.16211(15) 0.31778(15) 0.0253(5) Uani 1 1 d . . . . .
S3 S 1.81729(17) -0.31733(15) -0.06556(14) 0.0199(5) Uani 1 1 d . . . . .
S4 S 1.43321(19) -0.58672(17) -0.31916(15) 0.0290(5) Uani 1 1 d . . . . .
S5 S 1.5558(3) -0.2474(2) -0.44405(18) 0.0564(8) Uani 1 1 d . . . . .
C1 C 0.8043(7) 0.0166(6) 0.4398(6) 0.0288(19) Uani 1 1 d . . . . .
H1A H 0.7142 0.0628 0.4526 0.035 Uiso 1 1 calc R U . . .
H1B H 0.8234 -0.0026 0.5028 0.035 Uiso 1 1 calc R U . . .
C2 C 0.8179(7) -0.0812(7) 0.3962(6) 0.032(2) Uani 1 1 d . . . . .
H2A H 0.8106 -0.0619 0.3294 0.038 Uiso 1 1 calc R U . . .
H2B H 0.7450 -0.1094 0.4359 0.038 Uiso 1 1 calc R U . . .
C3 C 1.0373(7) -0.2013(6) 0.2604(5) 0.0226(18) Uani 1 1 d . . . . .
H3A H 1.1143 -0.2634 0.2499 0.027 Uiso 1 1 calc R U . . .
H3B H 0.9725 -0.2158 0.2388 0.027 Uiso 1 1 calc R U . . .
C4 C 1.0769(7) -0.1092(6) 0.1963(5) 0.0205(17) Uani 1 1 d . . . . .
H4A H 1.0797 -0.1139 0.1288 0.025 Uiso 1 1 calc R U . . .
H4B H 1.0095 -0.0440 0.2202 0.025 Uiso 1 1 calc R U . . .
C5 C 1.3156(6) -0.1524(5) 0.1262(5) 0.0137(15) Uani 1 1 d . U . . .
C6 C 1.3201(7) -0.2297(5) 0.0720(5) 0.0165(16) Uani 1 1 d . . . . .
H6A H 1.2427 -0.2465 0.0812 0.020 Uiso 1 1 calc R U . . .
C7 C 1.4337(7) -0.2817(5) 0.0060(5) 0.0194(17) Uani 1 1 d . . . . .
H7A H 1.4335 -0.3334 -0.0295 0.023 Uiso 1 1 calc R U . . .
C8 C 1.5478(6) -0.2592(5) -0.0088(5) 0.0160(16) Uani 1 1 d . . . . .
C9 C 1.6687(7) -0.3207(6) -0.0729(5) 0.0214(17) Uani 1 1 d . . . . .
C10 C 1.8067(7) -0.4312(5) -0.1819(5) 0.0155(15) Uani 1 1 d . . . . .
C11 C 1.8516(7) -0.5027(6) -0.2526(5) 0.0212(17) Uani 1 1 d . . . . .
H11A H 1.7916 -0.5218 -0.2717 0.025 Uiso 1 1 calc R U . . .
C12 C 1.9825(7) -0.5455(6) -0.2945(6) 0.0255(18) Uani 1 1 d . . . . .
H12A H 2.0126 -0.5946 -0.3422 0.031 Uiso 1 1 calc R U . . .
C13 C 2.0728(7) -0.5170(6) -0.2672(6) 0.031(2) Uani 1 1 d . . . . .
H13A H 2.1630 -0.5461 -0.2977 0.037 Uiso 1 1 calc R U . . .
C14 C 2.0318(6) -0.4484(6) -0.1976(5) 0.0219(18) Uani 1 1 d . . . . .
H14A H 2.0923 -0.4305 -0.1780 0.026 Uiso 1 1 calc R U . . .
C15 C 1.8985(7) -0.4049(5) -0.1558(5) 0.0156(16) Uani 1 1 d . . . . .
C16 C 1.5435(7) -0.1801(5) 0.0417(5) 0.0172(16) Uani 1 1 d . . . . .
H16A H 1.6204 -0.1616 0.0302 0.021 Uiso 1 1 calc R U . . .
C17 C 1.4310(7) -0.1284(6) 0.1075(5) 0.0201(17) Uani 1 1 d . . . . .
H17A H 1.4315 -0.0752 0.1411 0.024 Uiso 1 1 calc R U . . .
C18 C 1.1994(7) -0.0379(5) 0.2642(5) 0.0189(16) Uani 1 1 d . . . . .
H18A H 1.2811 -0.0657 0.2812 0.023 Uiso 1 1 calc R U . . .
H18B H 1.1267 -0.0413 0.3247 0.023 Uiso 1 1 calc R U . . .
C19 C 1.1832(8) 0.0770(6) 0.2229(5) 0.0256(18) Uani 1 1 d . . . . .
H19A H 1.1111 0.1006 0.1943 0.031 Uiso 1 1 calc R U . . .
H19B H 1.2634 0.0821 0.1701 0.031 Uiso 1 1 calc R U . . .
C20 C 0.9766(7) 0.2156(6) 0.3497(6) 0.0283(19) Uani 1 1 d . . . . .
H20A H 0.9527 0.2834 0.3770 0.034 Uiso 1 1 calc R U . . .
H20B H 0.9531 0.2302 0.2885 0.034 Uiso 1 1 calc R U . . .
C21 C 0.8927(8) 0.1519(6) 0.4213(6) 0.029(2) Uani 1 1 d . . . . .
H21A H 0.9272 0.1221 0.4769 0.035 Uiso 1 1 calc R U . . .
H21B H 0.8032 0.1976 0.4473 0.035 Uiso 1 1 calc R U . . .
C22 C 1.6882(8) -0.5993(7) -0.4306(6) 0.036(2) Uani 1 1 d . . . . .
H22A H 1.7798 -0.6428 -0.4468 0.043 Uiso 1 1 calc R U . . .
H22B H 1.6609 -0.5870 -0.4899 0.043 Uiso 1 1 calc R U . . .
C23 C 1.6052(7) -0.6534(7) -0.3506(7) 0.036(2) Uani 1 1 d . . . . .
H23A H 1.6324 -0.6628 -0.2916 0.043 Uiso 1 1 calc R U . . .
H23B H 1.6204 -0.7237 -0.3699 0.043 Uiso 1 1 calc R U . . .
C24 C 1.3911(7) -0.5734(6) -0.1902(6) 0.0252(18) Uani 1 1 d . . . . .
H24A H 1.2955 -0.5536 -0.1623 0.030 Uiso 1 1 calc R U . . .
H24B H 1.4258 -0.6426 -0.1586 0.030 Uiso 1 1 calc R U . . .
C25 C 1.4395(7) -0.4941(6) -0.1625(6) 0.0212(17) Uani 1 1 d . . . . .
H25A H 1.4285 -0.5055 -0.0916 0.025 Uiso 1 1 calc R U . . .
H25B H 1.5334 -0.5076 -0.1975 0.025 Uiso 1 1 calc R U . . .
C26 C 1.2544(7) -0.3344(6) -0.1236(5) 0.0178(16) Uani 1 1 d . . . . .
C27 C 1.1889(7) -0.3861(6) -0.0401(5) 0.0201(17) Uani 1 1 d . . . . .
H27A H 1.2262 -0.4582 -0.0256 0.024 Uiso 1 1 calc R U . . .
C28 C 1.0713(6) -0.3340(5) 0.0214(5) 0.0163(16) Uani 1 1 d . . . . .
H28A H 1.0292 -0.3708 0.0780 0.020 Uiso 1 1 calc R U . . .
C29 C 1.0123(7) -0.2278(6) 0.0025(5) 0.0186(16) Uani 1 1 d . . . . .
C31 C 0.6950(8) -0.1282(5) 0.2013(6) 0.034(2) Uani 1 1 d D . . . .
C32 C 0.6149(13) -0.1456(10) 0.2853(8) 0.062(4) Uani 1 1 d . . . . .
H32A H 0.6239 -0.2121 0.3207 0.074 Uiso 1 1 calc R U . . .
C33 C 0.5180(11) -0.0604(13) 0.3174(7) 0.074(5) Uani 1 1 d . . . . .
H33A H 0.4560 -0.0668 0.3794 0.088 Uiso 1 1 calc R U . . .
C34 C 0.5027(10) 0.0333(9) 0.2678(9) 0.054(3) Uani 1 1 d . U . . .
H34A H 0.4312 0.0906 0.2947 0.064 Uiso 1 1 calc R U . . .
C35 C 0.5918(10) 0.0469(7) 0.1764(8) 0.047(3) Uani 1 1 d . . . . .
H35A H 0.5825 0.1123 0.1392 0.057 Uiso 1 1 calc R U . . .
C36 C 0.6969(7) -0.0423(6) 0.1425(5) 0.0205(17) Uani 1 1 d . . . . .
C37 C 1.0787(7) -0.1772(6) -0.0839(5) 0.0197(17) Uani 1 1 d . . . . .
H37A H 1.0409 -0.1055 -0.0994 0.024 Uiso 1 1 calc R U . . .
C38 C 1.1955(7) -0.2288(6) -0.1453(5) 0.0246(18) Uani 1 1 d . . . . .
H38A H 1.2369 -0.1928 -0.2029 0.030 Uiso 1 1 calc R U . . .
C39 C 1.4612(8) -0.3262(7) -0.2572(6) 0.037(2) Uani 1 1 d . . . . .
H39A H 1.4419 -0.2572 -0.2337 0.044 Uiso 1 1 calc R U . . .
H39B H 1.5533 -0.3644 -0.2642 0.044 Uiso 1 1 calc R U . . .
C40 C 1.4388(9) -0.3125(8) -0.3529(6) 0.044(2) Uani 1 1 d . . . . .
H40A H 1.3487 -0.2692 -0.3474 0.053 Uiso 1 1 calc R U . . .
H40B H 1.4514 -0.3812 -0.3742 0.053 Uiso 1 1 calc R U . . .
C41 C 1.7134(10) -0.3350(8) -0.4433(7) 0.053(3) Uani 1 1 d . . . . .
H41A H 1.7806 -0.3026 -0.4869 0.064 Uiso 1 1 calc R U . . .
H41B H 1.7191 -0.3422 -0.3763 0.064 Uiso 1 1 calc R U . . .
C42 C 1.7444(9) -0.4439(7) -0.4752(6) 0.040(2) Uani 1 1 d . . . . .
H42A H 1.7196 -0.4385 -0.5347 0.048 Uiso 1 1 calc R U . . .
H42B H 1.8387 -0.4791 -0.4908 0.048 Uiso 1 1 calc R U . . .
C30 C 0.8860(7) -0.1754(6) 0.0692(5) 0.0222(17) Uani 1 1 d D . . . .
N4 N 0.8267(10) -0.2074(9) 0.1458(8) 0.018(2) Uani 0.670(9) 1 d . U P A 1
S6 S 0.8178(3) -0.0373(3) 0.0342(3) 0.0204(11) Uani 0.670(9) 1 d . . P A 1
N4' N 0.824(2) -0.084(3) 0.066(2) 0.033(7) Uani 0.330(9) 1 d . U P A 2
S6' S 0.7989(6) -0.2515(5) 0.1749(5) 0.020(2) Uani 0.330(9) 1 d D U P A 2

loop_
_atom_site_aniso_label
_atom_site_aniso_U_11
_atom_site_aniso_U_22
_atom_site_aniso_U_33
_atom_site_aniso_U_23
_atom_site_aniso_U_13
_atom_site_aniso_U_12
O1 0.025(3) 0.024(3) 0.022(3) -0.002(2) -0.006(2) -0.009(2)
O2 0.029(3) 0.030(3) 0.018(3) -0.001(2) -0.002(2) -0.013(3)
N1 0.016(3) 0.009(3) 0.036(4) -0.007(3) -0.006(3) -0.006(3)
N2 0.015(3) 0.026(4) 0.023(4) -0.015(3) -0.002(3) -0.007(3)
N3 0.025(4) 0.018(4) 0.026(4) 0.003(3) 0.001(3) -0.006(3)
S1 0.0294(11) 0.0242(11) 0.0200(11) 0.0013(8) -0.0075(9) -0.0112(9)
S2 0.0278(11) 0.0190(11) 0.0323(12) -0.0105(9) -0.0090(9) -0.0066(9)
S3 0.0169(9) 0.0221(11) 0.0247(11) -0.0095(8) -0.0066(8) -0.0066(8)
S4 0.0281(11) 0.0329(13) 0.0288(12) -0.0100(10) -0.0062(9) -0.0111(10)
S5 0.0735(19) 0.0377(15) 0.0282(14) 0.0171(11) 0.0080(13) -0.0136(14)
C1 0.024(4) 0.025(5) 0.031(5) 0.000(4) -0.002(4) -0.006(4)
C2 0.022(4) 0.040(5) 0.032(5) 0.002(4) -0.003(4) -0.016(4)
C3 0.032(4) 0.023(4) 0.019(4) 0.003(3) -0.006(3) -0.020(4)
C4 0.014(4) 0.026(4) 0.021(4) -0.005(3) -0.003(3) -0.007(3)
C5 0.018(3) 0.006(3) 0.016(3) 0.001(2) -0.007(3) -0.001(2)
C6 0.016(4) 0.013(4) 0.023(4) -0.002(3) -0.008(3) -0.005(3)
C7 0.026(4) 0.012(4) 0.022(4) -0.007(3) -0.013(3) 0.000(3)
C8 0.016(4) 0.014(4) 0.017(4) 0.001(3) -0.006(3) -0.004(3)
C9 0.029(4) 0.014(4) 0.023(4) -0.003(3) -0.013(4) -0.002(3)
C10 0.019(4) 0.016(4) 0.014(4) 0.003(3) -0.007(3) -0.009(3)
C11 0.026(4) 0.021(4) 0.023(4) -0.006(3) -0.011(4) -0.009(3)
C12 0.029(4) 0.022(4) 0.024(4) -0.008(4) -0.002(4) -0.009(4)
C13 0.014(4) 0.034(5) 0.031(5) -0.008(4) 0.008(4) -0.002(4)
C14 0.005(3) 0.032(5) 0.026(4) 0.001(4) 0.001(3) -0.009(3)
C15 0.024(4) 0.011(4) 0.011(4) -0.001(3) -0.007(3) -0.004(3)
C16 0.015(4) 0.011(4) 0.027(4) -0.003(3) -0.007(3) -0.004(3)
C17 0.022(4) 0.014(4) 0.026(4) -0.006(3) -0.007(3) -0.008(3)
C18 0.024(4) 0.017(4) 0.015(4) 0.003(3) -0.006(3) -0.007(3)
C19 0.033(5) 0.028(5) 0.018(4) -0.002(3) -0.008(4) -0.011(4)
C20 0.029(4) 0.017(4) 0.036(5) -0.005(4) -0.010(4) -0.004(4)
C21 0.032(5) 0.031(5) 0.025(5) -0.017(4) -0.007(4) -0.002(4)
C22 0.038(5) 0.037(5) 0.025(5) -0.020(4) 0.011(4) -0.015(4)
C23 0.028(5) 0.032(5) 0.043(6) -0.018(4) -0.002(4) -0.003(4)
C24 0.026(4) 0.018(4) 0.029(5) -0.004(4) -0.007(4) -0.004(3)
C25 0.020(4) 0.018(4) 0.023(4) -0.008(3) -0.001(3) -0.005(3)
C26 0.021(4) 0.024(4) 0.013(4) -0.001(3) -0.011(3) -0.006(3)
C27 0.025(4) 0.015(4) 0.017(4) -0.004(3) -0.004(3) -0.002(3)
C28 0.016(4) 0.012(4) 0.021(4) -0.001(3) -0.004(3) -0.005(3)
C29 0.022(4) 0.018(4) 0.023(4) -0.004(3) -0.015(3) -0.005(3)
C31 0.071(6) 0.022(5) 0.035(5) 0.005(4) -0.040(5) -0.022(5)
C32 0.116(10) 0.074(9) 0.032(6) 0.010(6) -0.021(7) -0.084(9)
C33 0.058(7) 0.160(15) 0.022(6) -0.037(8) 0.022(5) -0.077(9)
C34 0.042(4) 0.060(5) 0.057(5) -0.028(4) -0.018(4) 0.002(4)
C35 0.084(8) 0.014(5) 0.072(8) 0.014(5) -0.065(7) -0.016(5)
C36 0.022(4) 0.027(5) 0.017(4) -0.001(3) -0.001(3) -0.018(4)
C37 0.033(4) 0.009(4) 0.023(4) 0.007(3) -0.017(4) -0.007(3)
C38 0.030(4) 0.025(5) 0.016(4) -0.003(3) -0.002(4) -0.009(4)
C39 0.033(5) 0.032(5) 0.030(5) -0.005(4) 0.003(4) 0.000(4)
C40 0.040(5) 0.052(6) 0.038(6) -0.001(5) -0.020(5) -0.003(5)
C41 0.063(7) 0.057(7) 0.035(6) 0.009(5) 0.001(5) -0.035(6)
C42 0.036(5) 0.052(6) 0.026(5) 0.001(4) 0.001(4) -0.016(5)
C30 0.024(4) 0.020(4) 0.025(5) -0.009(4) -0.012(4) -0.002(4)
N4 0.022(4) 0.013(4) 0.020(4) 0.000(3) -0.005(3) -0.010(3)
S6 0.0203(16) 0.013(2) 0.0204(19) 0.0015(14) -0.0029(13) 0.0000(13)
N4' 0.033(8) 0.033(8) 0.033(8) -0.002(5) -0.012(5) -0.010(5)
S6' 0.020(3) 0.015(3) 0.020(3) 0.007(2) -0.005(2) -0.007(2)

loop_
_atom_type_symbol
_atom_type_description
_atom_type_scat_dispersion_real
_atom_type_scat_dispersion_imag
_atom_type_scat_source
C C 0.0033 0.0016 'International Tables Vol C Tables 4.2.6.8 and 6.1.1.4'
H H 0.0000 0.0000 'International Tables Vol C Tables 4.2.6.8 and 6.1.1.4'
N N 0.0061 0.0033 'International Tables Vol C Tables 4.2.6.8 and 6.1.1.4'
S S 0.1246 0.1234 'International Tables Vol C Tables 4.2.6.8 and 6.1.1.4'
O O 0.0106 0.0060 'International Tables Vol C Tables 4.2.6.8 and 6.1.1.4'

loop_
_geom_angle_atom_site_label_1
_geom_angle_atom_site_label_2
_geom_angle_atom_site_label_3
_geom_angle
C21 O1 C1 109.5(6)
C42 O2 C22 110.9(6)
C5 N1 C4 121.5(6)
C5 N1 C18 122.2(6)
C4 N1 C18 116.3(6)
C9 N2 C10 110.8(6)
C26 N3 C25 122.2(6)
C26 N3 C39 120.3(6)
C25 N3 C39 115.0(6)
C3 S1 C2 101.8(4)
C20 S2 C19 101.6(4)
C15 S3 C9 89.1(3)
C24 S4 C23 102.0(4)
C41 S5 C40 104.1(4)
O1 C1 C2 109.9(6)
C1 C2 S1 114.1(6)
C4 C3 S1 115.0(5)
N1 C4 C3 114.5(6)
N1 C5 C17 122.0(6)
N1 C5 C6 121.2(6)
C17 C5 C6 116.7(6)
C7 C6 C5 121.8(6)
C6 C7 C8 120.5(6)
C7 C8 C16 118.2(6)
C7 C8 C9 119.6(6)
C16 C8 C9 122.1(6)
N2 C9 C8 125.4(7)
N2 C9 S3 115.4(5)
C8 C9 S3 119.1(5)
N2 C10 C11 125.9(6)
N2 C10 C15 116.0(6)
C11 C10 C15 118.2(6)
C12 C11 C10 120.1(7)
C11 C12 C13 120.5(7)
C14 C13 C12 120.7(7)
C13 C14 C15 118.2(7)
C14 C15 C10 122.3(6)
C14 C15 S3 129.0(6)
C10 C15 S3 108.8(5)
C17 C16 C8 121.5(6)
C16 C17 C5 121.2(6)
N1 C18 C19 111.4(6)
C18 C19 S2 111.5(5)
C21 C20 S2 118.5(6)
O1 C21 C20 110.2(6)
O2 C22 C23 108.3(6)
C22 C23 S4 114.8(7)
C25 C24 S4 116.4(5)
N3 C25 C24 114.8(6)
N3 C26 C27 120.7(7)
N3 C26 C38 120.8(7)
C27 C26 C38 118.5(7)
C28 C27 C26 121.0(7)
C27 C28 C29 121.5(7)
C28 C29 C37 116.8(6)
C28 C29 C30 119.8(7)
C37 C29 C30 123.4(7)
C32 C31 C36 131.5(9)
C32 C31 N4 126.9(9)
C36 C31 N4 101.4(9)
C32 C31 S6' 102.5(8)
C36 C31 S6' 125.8(7)
C31 C32 C33 113.0(10)
C32 C33 C34 124.2(10)
C33 C34 C35 120.1(10)
C34 C35 C36 116.3(8)
C31 C36 C35 114.9(7)
C31 C36 N4' 98.5(16)
C35 C36 N4' 146.4(16)
C31 C36 S6 123.1(7)
C35 C36 S6 122.0(7)
C38 C37 C29 121.9(7)
C37 C38 C26 120.3(7)
C40 C39 N3 109.7(7)
C39 C40 S5 108.7(6)
C42 C41 S5 115.3(7)
O2 C42 C41 109.5(7)
N4 C30 C29 129.1(8)
N4' C30 C29 128.6(14)
N4 C30 S6 115.4(7)
C29 C30 S6 115.3(5)
N4' C30 S6' 111.1(14)
C29 C30 S6' 120.3(6)
C30 N4 C31 116.1(10)
C36 S6 C30 83.9(4)
C30 N4' C36 122(2)
C31 S6' C30 81.6(5)

loop_
_geom_bond_atom_site_label_1
_geom_bond_atom_site_label_2
_geom_bond_distance
O1 C21 1.420(9)
O1 C1 1.420(9)
O2 C42 1.414(9)
O2 C22 1.416(9)
N1 C5 1.379(8)
N1 C4 1.456(8)
N1 C18 1.461(9)
N2 C9 1.294(9)
N2 C10 1.383(9)
N3 C26 1.391(9)
N3 C25 1.435(9)
N3 C39 1.514(10)
S1 C3 1.811(7)
S1 C2 1.823(8)
S2 C20 1.795(8)
S2 C19 1.827(7)
S3 C15 1.738(7)
S3 C9 1.766(7)
S4 C24 1.805(8)
S4 C23 1.810(8)
S5 C41 1.811(11)
S5 C40 1.868(10)
C1 C2 1.521(11)
C3 C4 1.521(10)
C5 C17 1.395(9)
C5 C6 1.408(9)
C6 C7 1.378(9)
C7 C8 1.381(9)
C8 C16 1.393(9)
C8 C9 1.457(10)
C10 C11 1.395(10)
C10 C15 1.403(9)
C11 C12 1.374(10)
C12 C13 1.414(11)
C13 C14 1.362(11)
C14 C15 1.398(10)
C16 C17 1.369(10)
C18 C19 1.547(10)
C20 C21 1.516(11)
C22 C23 1.483(11)
C24 C25 1.536(10)
C26 C27 1.397(10)
C26 C38 1.402(10)
C27 C28 1.376(9)
C28 C29 1.401(10)
C29 C37 1.419(10)
C29 C30 1.467(10)
C31 C32 1.291(13)
C31 C36 1.321(10)
C31 N4 1.580(12)
C31 S6' 1.728(6)
C32 C33 1.337(17)
C33 C34 1.337(17)
C34 C35 1.398(14)
C35 C36 1.419(12)
C36 N4' 1.50(2)
C36 S6 1.714(8)
C37 C38 1.367(10)
C39 C40 1.478(12)
C41 C42 1.529(13)
C30 N4 1.182(13)
C30 N4' 1.21(3)
C30 S6 1.835(8)
C30 S6' 1.870(7)
